data_2007217
loop_
_publ_author_name
'Niu, Tianyan'
'Crisci, Gerardo'
'Lu, Jian'
'Jacobson, Allan J.'

_publ_section_title
;
 Diaquacobalt Tetracyanonickelate Tetrahydrate
;
_journal_issue 5
_journal_name_full 'Acta Crystallographica Section C'
_journal_page_first 565
_journal_page_last 567
_journal_paper_doi 10.1107/S0108270197018003
_journal_volume 54
_journal_year 1998
_chemical_formula_moiety 'Co(H~2~O)~2~Ni(CN)~4~ , 4H~2~O'
_chemical_formula_sum 'C4 H12 Co N4 Ni O6'
_chemical_formula_weight 329.82
_chemical_name_systematic
;
 Diaquacobalt Tetracyanonickelate Tetrahydrate
;
_space_group_IT_number 62
_symmetry_cell_setting orthorhombic
_symmetry_space_group_name_Hall '-P 2ac 2n'
_symmetry_space_group_name_H-M 'P n m a'
_audit_creation_method SHELXL
_cell_angle_alpha 90.00
_cell_angle_beta 90.00
_cell_angle_gamma 90.00
_cell_formula_units_Z 4
_cell_length_a 12.178(3)
_cell_length_b 13.885(3)
_cell_length_c 7.143(3)
_cell_measurement_reflns_used 25
_cell_measurement_temperature 293(2)
_cell_measurement_theta_max 11.52
_cell_measurement_theta_min 5.94
_cell_volume 1207.8(6)
_computing_cell_refinement 'CAD4 software'
_computing_data_collection 'CAD4 software (Enraf-Nonius, 1989)'
_computing_data_reduction 'RC85 (Baird, 1985)'
_computing_molecular_graphics 'DIAMOND (Brandenburg, 1996)'
_computing_publication_material SHELXL96
_computing_structure_refinement 'SHELXL96 (Sheldrick, 1996b)'
_computing_structure_solution 'SHELXS96 (Sheldrick, 1996a)'
_diffrn_ambient_temperature 293(2)
_diffrn_measurement_device 'Enraf-Nonius CAD4'
_diffrn_measurement_method '\w scan'
_diffrn_radiation_monochromator graphite
_diffrn_radiation_source 'fine-focus sealed tube'
_diffrn_radiation_type MoK\a
_diffrn_radiation_wavelength 0.71073
_diffrn_reflns_limit_h_max 16
_diffrn_reflns_limit_h_min 0
_diffrn_reflns_limit_k_max 18
_diffrn_reflns_limit_k_min 0
_diffrn_reflns_limit_l_max 9
_diffrn_reflns_limit_l_min 0
_diffrn_reflns_number 1706
_diffrn_reflns_theta_max 27.95
_diffrn_reflns_theta_min 2.93
_diffrn_standards_decay_% 0
_diffrn_standards_interval_time 60
_diffrn_standards_number 3
_exptl_absorpt_coefficient_mu 2.950
_exptl_absorpt_correction_T_max 0.554
_exptl_absorpt_correction_T_min 0.524
_exptl_absorpt_correction_type
;
Empirical via \y scans (Enraf-Nonius, 1989)
;
_exptl_crystal_colour Orange
_exptl_crystal_density_diffrn 1.814
_exptl_crystal_density_meas ?
_exptl_crystal_density_method none
_exptl_crystal_description Prism
_exptl_crystal_F_000 668
_exptl_crystal_size_max 0.55
_exptl_crystal_size_mid 0.25
_exptl_crystal_size_min 0.20
_refine_diff_density_max 0.500
_refine_diff_density_min -0.501
_refine_ls_extinction_method none
_refine_ls_goodness_of_fit_all 1.061
_refine_ls_goodness_of_fit_obs 1.124
_refine_ls_hydrogen_treatment
;
All H-atom parameters fixed
;
_refine_ls_matrix_type full
_refine_ls_number_parameters 79
_refine_ls_number_reflns 1366
_refine_ls_number_restraints 0
_refine_ls_restrained_S_all 1.061
_refine_ls_restrained_S_obs 1.124
_refine_ls_R_factor_all 0.0463
_refine_ls_R_factor_obs .0362
_refine_ls_shift/esd_max 0.000
_refine_ls_shift/esd_mean 0.000
_refine_ls_structure_factor_coef Fsqd
_refine_ls_weighting_details 'w = 1/[\s^2^(Fo^2^)+(0.0620P)^2^+1.1555P] where P=(Fo^2^+2Fc^2^)/3'
_refine_ls_weighting_scheme calc
_refine_ls_wR_factor_all 0.1069
_refine_ls_wR_factor_obs .1028
_reflns_number_observed 1139
_reflns_number_total 1706
_reflns_observed_criterion >2sigma(I)
_cod_data_source_file bs1042.cif
_cod_data_source_block coni2
_cod_depositor_comments
;
The following automatic conversions were performed:
'_symmetry_cell_setting' value 'Orthorhombic' changed to 'orthorhombic'
according to '/home/saulius/struct/CIF-dictionaries/cif_core.dic'
dictionary named 'cif_core.dic' version 2.4.1 from 2010-06-29.

Automatic conversion script
Id: cif_fix_enum 1527 2010-12-29 10:47:43Z saulius 

The following automatic conversions were performed:

'_symmetry_cell_setting' value 'Orthorhombic' changed to
'orthorhombic' according to
/home/saulius/struct/CIF-dictionaries/cif_core.dic dictionary named
'cif_core.dic' version 2.4.1 from 2010-06-29.

Automatic conversion script
Id: cif_fix_values 1715 2011-07-08 13:25:40Z adriana 

The following automatic conversions were performed:

'_exptl_crystal_density_meas' value 'none' was changed to '?' - the
value is perceived as not measured.

Automatic conversion script
Id: cif_fix_values 3008 2015-01-20 13:52:24Z robertas 

The following automatic conversions were performed:

'_refine_ls_weighting_scheme' value 'calc w =
1/[\s^2^(Fo^2^)+(0.0620P)^2^+1.1555P] where P=(Fo^2^+2Fc^2^)/3' was
changed to 'calc'. New tag '_refine_ls_weighting_details' was
created. The value of the new tag was set to 'w =
1/[\s^2^(Fo^2^)+(0.0620P)^2^+1.1555P] where P=(Fo^2^+2Fc^2^)/3'.

Automatic conversion script
Id: cif_fix_values 3143 2015-03-26 13:38:13Z robertas 
;
_cod_database_code 2007217

loop_
_symmetry_equiv_pos_as_xyz
'x, y, z'
'-x+1/2, -y, z+1/2'
'x+1/2, -y+1/2, -z+1/2'
'-x, y+1/2, -z'
'-x, -y, -z'
'x-1/2, y, -z-1/2'
'-x-1/2, y-1/2, z-1/2'
'x, -y-1/2, z'

loop_
_atom_site_aniso_label
_atom_site_aniso_U_11
_atom_site_aniso_U_22
_atom_site_aniso_U_33
_atom_site_aniso_U_12
_atom_site_aniso_U_13
_atom_site_aniso_U_23
Ni1 .0398(3) .0209(3) .0144(3) .000 .0015(2) .000
Co2 .0355(3) .0215(3) .0149(3) -.00205(19) .0011(2) -.00033(19)
C1 .0358(15) .0263(15) .0205(12) -.0015(13) .0010(11) .0019(12)
N1 .0431(15) .0338(14) .0230(11) -.0036(12) -.0004(11) -.0065(11)
C2 .0366(16) .0296(16) .0215(13) .0007(13) -.0005(12) -.0033(12)
N2 .0501(15) .0322(14) .0239(12) -.0031(13) .0011(12) .0052(11)
O1 .0383(12) .0376(12) .0318(11) .0002(10) .0024(9) -.0020(10)
O2 .0473(14) .0553(17) .0461(15) -.0028(13) -.0058(11) .0098(13)
O3 .065(3) .056(3) .048(2) .000 .006(2) .000
O4 .061(2) .052(2) .054(2) .000 -.002(2) .000

loop_
_atom_site_label
_atom_site_fract_x
_atom_site_fract_y
_atom_site_fract_z
_atom_site_U_iso_or_equiv
_atom_site_thermal_displace_type
_atom_site_calc_flag
_atom_site_refinement_flags
_atom_site_occupancy
_atom_site_disorder_group
_atom_site_type_symbol
Ni1 .56652(5) .7500 -.00766(6) .02504(18) Uani d S 1 . Ni
Co2 .5000 .5000 -.5000 .02395(19) Uani d S 1 . Co
C1 .5711(3) .6551(2) -.1921(4) .0275(6) Uani d . 1 . C
N1 .5651(2) .5968(2) -.3031(3) .0333(6) Uani d . 1 . N
C2 .5443(3) .6566(2) .1734(4) .0292(6) Uani d . 1 . C
N2 .4734(2) .3998(2) -.2854(3) .0354(6) Uani d . 1 . N
O1 .34317(18) .56012(17) -.4402(3) .0359(5) Uani d . 1 . O
O2 .1785(2) .4353(2) -.5423(4) .0496(7) Uani d . 1 . O
O3 .7920(4) .7500 .0598(6) .0564(10) Uani d S 1 . O
O4 .2526(4) .2500 -.4514(6) .0555(10) Uani d S 1 . O
H1A .2892 .5161 -.4933 .050 Uiso d . 1 . H
H3A .7827 .7500 .1942 .050 Uiso d S 1 . H
H2A .1964 .3781 -.5096 .050 Uiso d . 1 . H
H1B .3377 .5531 -.3149 .050 Uiso d . 1 . H
H2B .1632 .4486 -.6697 .050 Uiso d . 1 . H
H4A .2038 .3000 -.5174 .050 Uiso d . 1 . H
H3B .8342 .7500 -.0340 .050 Uiso d S 1 . H

loop_
_atom_type_symbol
_atom_type_description
_atom_type_scat_dispersion_real
_atom_type_scat_dispersion_imag
_atom_type_scat_source
C C 0.0033 0.0016 'International Tables Vol C Tables 4.2.6.8 and 6.1.1.4'
H H 0.0000 0.0000 'International Tables Vol C Tables 4.2.6.8 and 6.1.1.4'
Ni Ni 0.3393 1.1124 'International Tables Vol C Tables 4.2.6.8 and 6.1.1.4'
Co Co 0.3494 0.9721 'International Tables Vol C Tables 4.2.6.8 and 6.1.1.4'
O O 0.0106 0.0060 'International Tables Vol C Tables 4.2.6.8 and 6.1.1.4'
N N 0.0061 0.0033 'International Tables Vol C Tables 4.2.6.8 and 6.1.1.4'

loop_
_geom_angle_atom_site_label_1
_geom_angle_atom_site_label_2
_geom_angle_atom_site_label_3
_geom_angle_site_symmetry_1
_geom_angle_site_symmetry_3
_geom_angle
_geom_angle_publ_flag
C2 Ni1 C2 8_575 . 88.9(2) yes
C2 Ni1 C1 . . 90.20(10) yes
C1 Ni1 C1 . 8_575 90.0(2) yes
N2 Co2 N2 5_664 . 180.00(10) yes
N2 Co2 N1 . . 89.60(10) yes
N1 Co2 N1 5_664 . 180.0 yes
N2 Co2 O1 . . 88.60(10) yes
N1 Co2 O1 . . 87.30(10) yes
O1 Co2 O1 . 5_664 180.0 yes
N1 C1 Ni1 . . 174.6(3) yes
C1 N1 Co2 . . 161.4(3) yes
N2 C2 Ni1 5_665 . 177.4(3) yes
C2 N2 Co2 5_665 . 177.1(3) yes
Co2 O1 O2 . . 110.70(10) yes
Co2 O1 O3 . 6 120.10(10) yes
Co2 O1 O2 . 2_565 107.00(10) yes
O2 O1 O3 . 6 110.20(10) ?
O2 O1 O2 . 2_565 102.20(10) ?
O3 O1 O2 6 2_565 105.00(10) ?
O1 O2 O4 . . 106.40(10) ?

loop_
_geom_bond_atom_site_label_1
_geom_bond_atom_site_label_2
_geom_bond_site_symmetry_2
_geom_bond_distance
_geom_bond_publ_flag
Ni1 C2 . 1.851(3) yes
Ni1 C1 . 1.864(3) yes
Co2 N2 . 2.095(3) yes
Co2 N1 . 2.101(3) yes
Co2 O1 . 2.128(2) yes
C1 N1 . 1.136(4) yes
N2 C2 5_665 1.140(4) yes
Ni1 O3 . 2.788(4) yes
